data_1506659
loop_
_publ_author_name
'Yu, Chan-Mo'
'Youn, Jinsuop'
'Lee, Min-Kyoung'

_publ_section_title
;
 Regulation of stereoselectivity using Lewis acid in the cyclization of
 allenic aldehydes catalyzed by palladium complex.
;
_journal_issue 17
_journal_name_full 'Organic letters'
_journal_page_first 3733
_journal_page_last 3736
_journal_paper_doi 10.1021/ol0513701
_journal_volume 7
_journal_year 2005
_chemical_formula_sum 'C13 H16 Br N O3 S'
_chemical_formula_weight 346.24
_chemical_name_systematic
; 
 ? 
;
_space_group_IT_number 14
_symmetry_cell_setting monoclinic
_symmetry_space_group_name_Hall '-P 2ybc'
_symmetry_space_group_name_H-M 'P 1 21/c 1'
_atom_sites_solution_hydrogens geom
_atom_sites_solution_primary direct
_atom_sites_solution_secondary difmap
_audit_creation_method SHELXL-97
_cell_angle_alpha 90.00
_cell_angle_beta 114.336(15)
_cell_angle_gamma 90.00
_cell_formula_units_Z 4
_cell_length_a 16.905(3)
_cell_length_b 6.1078(7)
_cell_length_c 15.420(3)
_cell_measurement_reflns_used 34
_cell_measurement_temperature 293(2)
_cell_measurement_theta_max 18.83
_cell_measurement_theta_min 5.06
_cell_volume 1450.7(5)
_computing_cell_refinement 'Siemens XSCANS'
_computing_data_collection 'Siemens XSCANS'
_computing_data_reduction 'Siemens SHELXTL'
_computing_molecular_graphics 'Siemens SHELXTL'
_computing_publication_material 'Siemens SHELXTL'
_computing_structure_refinement 'SHELXL-97 (Sheldrick, 1997)'
_computing_structure_solution 'SHELXS-97 (Sheldrick, 1990)'
_diffrn_ambient_temperature 293(2)
_diffrn_measured_fraction_theta_full 0.969
_diffrn_measured_fraction_theta_max 0.969
_diffrn_measurement_device 'Siemens P4'
_diffrn_measurement_method '\w scans'
_diffrn_radiation_monochromator graphite
_diffrn_radiation_source 'sealed tube'
_diffrn_radiation_type MoK\a
_diffrn_radiation_wavelength 0.71073
_diffrn_reflns_av_R_equivalents 0.1194
_diffrn_reflns_av_sigmaI/netI 0.0513
_diffrn_reflns_limit_h_max 20
_diffrn_reflns_limit_h_min -18
_diffrn_reflns_limit_k_max 7
_diffrn_reflns_limit_k_min 0
_diffrn_reflns_limit_l_max 0
_diffrn_reflns_limit_l_min -18
_diffrn_reflns_number 2582
_diffrn_reflns_theta_full 25.00
_diffrn_reflns_theta_max 25.00
_diffrn_reflns_theta_min 2.64
_diffrn_standards_interval_count 97
_diffrn_standards_number 3
_exptl_absorpt_coefficient_mu 2.980
_exptl_absorpt_correction_T_max 0.4598
_exptl_absorpt_correction_T_min 0.3660
_exptl_absorpt_correction_type empirical
_exptl_crystal_colour 'COLORLESS         '
_exptl_crystal_density_diffrn 1.585
_exptl_crystal_density_method 'not measured'
_exptl_crystal_description 'BLOCK             '
_exptl_crystal_F_000 704
_exptl_crystal_size_max 0.20
_exptl_crystal_size_mid 0.16
_exptl_crystal_size_min 0.12
_refine_diff_density_max 0.636
_refine_diff_density_min -1.519
_refine_diff_density_rms 0.136
_refine_ls_extinction_coef 0.0010(10)
_refine_ls_extinction_expression Fc^*^=kFc[1+0.001xFc^2^\l^3^/sin(2\q)]^-1/4^
_refine_ls_extinction_method SHELXL
_refine_ls_goodness_of_fit_ref 1.110
_refine_ls_hydrogen_treatment mixed
_refine_ls_matrix_type full
_refine_ls_number_parameters 237
_refine_ls_number_reflns 2489
_refine_ls_number_restraints 0
_refine_ls_restrained_S_all 1.110
_refine_ls_R_factor_all 0.1099
_refine_ls_R_factor_gt 0.0639
_refine_ls_shift/su_max 0.052
_refine_ls_shift/su_mean 0.003
_refine_ls_structure_factor_coef Fsqd
_refine_ls_weighting_details 'calc w=1/[\s^2^(Fo^2^)+(0.0470P)^2^+10.3189P] where P=(Fo^2^+2Fc^2^)/3'
_refine_ls_weighting_scheme calc
_refine_ls_wR_factor_gt 0.1394
_refine_ls_wR_factor_ref 0.1826
_reflns_number_gt 1675
_reflns_number_total 2489
_reflns_threshold_expression >2sigma(I)
_cod_data_source_file ol0513701si20050713_125347.cif
_cod_data_source_block tosyln
_cod_depositor_comments
;
The following automatic conversions were performed:

'_symmetry_cell_setting' value 'Monoclinic' changed to 'monoclinic'
according to /home/saulius/struct/CIF-dictionaries/cif_core.dic
dictionary named 'cif_core.dic' version 2.4.1 from 2010-06-29.

Automatic conversion script
Id: cif_fix_values 1715 2011-07-08 13:25:40Z adriana 
;
_cod_original_cell_volume 1450.7(4)
_cod_original_sg_symbol_H-M 'P2(1)/c  '
_cod_database_code 1506659

loop_
_symmetry_equiv_pos_as_xyz
'x, y, z'
'-x, y+1/2, -z+1/2'
'-x, -y, -z'
'x, -y-1/2, z-1/2'

loop_
_atom_site_label
_atom_site_type_symbol
_atom_site_fract_x
_atom_site_fract_y
_atom_site_fract_z
_atom_site_U_iso_or_equiv
_atom_site_adp_type
_atom_site_occupancy
_atom_site_symmetry_multiplicity
_atom_site_calc_flag
Br1 Br 0.02402(6) 0.72973(18) 0.42110(6) 0.0638(4) Uani 1 1 d
S1 S 0.25430(13) 0.9719(4) 0.16954(13) 0.0449(5) Uani 1 1 d
O1 O 0.2442(4) 1.2034(9) 0.1591(4) 0.0558(15) Uani 1 1 d
O2 O 0.2421(4) 0.8347(11) 0.0889(4) 0.0622(16) Uani 1 1 d
O3 O 0.2291(4) 0.6136(12) 0.3898(5) 0.0672(19) Uani 1 1 d
N1 N 0.1856(4) 0.8867(11) 0.2105(4) 0.0423(15) Uani 1 1 d
C1 C 0.6226(10) 0.824(5) 0.4610(11) 0.135(11) Uani 1 1 d
C2 C 0.5295(6) 0.847(2) 0.3906(7) 0.077(3) Uani 1 1 d
C3 C 0.4885(6) 1.044(2) 0.3859(6) 0.070(3) Uani 1 1 d
C4 C 0.4040(6) 1.082(2) 0.3198(6) 0.058(2) Uani 1 1 d
C5 C 0.3594(5) 0.9221(15) 0.2555(5) 0.048(2) Uani 1 1 d
C6 C 0.3985(6) 0.7215(17) 0.2590(7) 0.059(2) Uani 1 1 d
C7 C 0.4822(7) 0.687(2) 0.3263(8) 0.075(3) Uani 1 1 d
C8 C 0.1720(6) 1.0187(14) 0.2833(6) 0.0437(18) Uani 1 1 d
C9 C 0.1112(5) 0.8634(13) 0.3065(5) 0.0416(18) Uani 1 1 d
C10 C 0.1501(6) 0.6381(15) 0.3077(6) 0.050(2) Uani 1 1 d
C11 C 0.1747(7) 0.6485(16) 0.2227(7) 0.058(2) Uani 1 1 d
C12 C 0.0979(5) 0.9340(14) 0.3930(5) 0.0458(19) Uani 1 1 d
C13 C 0.1276(8) 1.098(2) 0.4479(7) 0.065(3) Uani 1 1 d
H1B H 0.597(7) 0.702(18) 0.457(9) 0.06(4) Uiso 1 1 d
H1A H 0.669(7) 0.780(18) 0.438(8) 0.10(4) Uiso 1 1 d
H3 H 0.505(6) 1.172(16) 0.420(6) 0.06(3) Uiso 1 1 d
H4 H 0.377(4) 1.200(12) 0.311(5) 0.022(19) Uiso 1 1 d
H6 H 0.368(4) 0.597(11) 0.215(4) 0.019(15) Uiso 1 1 d
H7 H 0.501(7) 0.512(19) 0.326(7) 0.09(3) Uiso 1 1 d
H8A H 0.143(6) 1.148(17) 0.253(6) 0.07(3) Uiso 1 1 d
H8B H 0.220(4) 1.036(10) 0.338(4) 0.011(14) Uiso 1 1 d
H9 H 0.059(4) 0.879(10) 0.254(4) 0.021(15) Uiso 1 1 d
H10 H 0.109(6) 0.543(16) 0.305(6) 0.07(3) Uiso 1 1 d
H11A H 0.128(6) 0.579(17) 0.160(7) 0.08(3) Uiso 1 1 d
H11B H 0.222(6) 0.555(16) 0.226(6) 0.07(3) Uiso 1 1 d
H13A H 0.164(7) 1.15(2) 0.444(8) 0.08(4) Uiso 1 1 d
H13B H 0.122(7) 1.11(2) 0.503(8) 0.10(4) Uiso 1 1 d
H14 H 0.221(5) 0.665(14) 0.436(6) 0.05(2) Uiso 1 1 d
H1C H 0.642(8) 0.78(2) 0.511(9) 0.10(4) Uiso 1 1 d

loop_
_atom_site_aniso_label
_atom_site_aniso_U_11
_atom_site_aniso_U_22
_atom_site_aniso_U_33
_atom_site_aniso_U_23
_atom_site_aniso_U_13
_atom_site_aniso_U_12
Br1 0.0586(6) 0.0853(8) 0.0620(6) -0.0056(5) 0.0394(4) -0.0116(5)
S1 0.0523(11) 0.0541(13) 0.0350(9) 0.0043(9) 0.0246(8) 0.0030(9)
O1 0.068(4) 0.050(4) 0.057(3) 0.020(3) 0.034(3) 0.011(3)
O2 0.071(4) 0.082(5) 0.039(3) -0.009(3) 0.028(3) -0.007(3)
O3 0.071(4) 0.082(5) 0.057(4) 0.007(4) 0.036(3) 0.028(4)
N1 0.047(3) 0.045(4) 0.044(3) 0.001(3) 0.028(3) 0.005(3)
C1 0.054(8) 0.29(3) 0.057(8) 0.020(13) 0.020(6) 0.046(14)
C2 0.048(5) 0.147(11) 0.045(5) 0.015(6) 0.028(4) 0.018(7)
C3 0.052(5) 0.119(10) 0.040(5) -0.006(6) 0.021(4) 0.002(6)
C4 0.056(5) 0.081(8) 0.048(5) -0.005(5) 0.031(4) -0.006(6)
C5 0.053(5) 0.062(6) 0.043(4) 0.001(4) 0.036(4) 0.003(4)
C6 0.063(6) 0.068(6) 0.057(5) 0.000(5) 0.036(5) 0.003(5)
C7 0.065(6) 0.105(9) 0.067(6) 0.023(6) 0.039(5) 0.033(6)
C8 0.055(5) 0.042(5) 0.044(4) -0.002(4) 0.031(4) 0.004(4)
C9 0.052(5) 0.047(5) 0.030(4) 0.005(3) 0.020(4) 0.009(4)
C10 0.068(6) 0.047(5) 0.049(5) 0.000(4) 0.039(4) 0.004(4)
C11 0.082(6) 0.056(6) 0.057(5) -0.006(4) 0.049(5) -0.003(5)
C12 0.048(4) 0.056(5) 0.042(4) -0.012(4) 0.028(4) -0.008(4)
C13 0.077(7) 0.075(7) 0.056(6) -0.011(5) 0.041(5) -0.007(6)

loop_
_atom_type_symbol
_atom_type_description
_atom_type_scat_dispersion_real
_atom_type_scat_dispersion_imag
_atom_type_scat_source
C C 0.0033 0.0016 'International Tables Vol C Tables 4.2.6.8 and 6.1.1.4'
H H 0.0000 0.0000 'International Tables Vol C Tables 4.2.6.8 and 6.1.1.4'
N N 0.0061 0.0033 'International Tables Vol C Tables 4.2.6.8 and 6.1.1.4'
O O 0.0106 0.0060 'International Tables Vol C Tables 4.2.6.8 and 6.1.1.4'
S S 0.1246 0.1234 'International Tables Vol C Tables 4.2.6.8 and 6.1.1.4'
Br Br -0.2901 2.4595 'International Tables Vol C Tables 4.2.6.8 and 6.1.1.4'

loop_
_geom_angle_atom_site_label_1
_geom_angle_atom_site_label_2
_geom_angle_atom_site_label_3
_geom_angle
O1 S1 O2 120.8(4)
O1 S1 N1 106.9(3)
O2 S1 N1 106.2(4)
O1 S1 C5 107.2(4)
O2 S1 C5 107.0(4)
N1 S1 C5 108.4(3)
C8 N1 C11 111.8(6)
C8 N1 S1 118.9(5)
C11 N1 S1 120.7(5)
C3 C2 C7 116.6(9)
C3 C2 C1 118.3(15)
C7 C2 C1 125.0(15)
C2 C3 C4 121.9(11)
C5 C4 C3 120.2(11)
C4 C5 C6 119.3(9)
C4 C5 S1 120.4(7)
C6 C5 S1 120.3(7)
C5 C6 C7 119.4(10)
C6 C7 C2 122.6(11)
N1 C8 C9 99.6(6)
C12 C9 C10 118.0(6)
C12 C9 C8 112.7(7)
C10 C9 C8 103.4(6)
O3 C10 C9 110.5(7)
O3 C10 C11 106.3(7)
C9 C10 C11 102.7(7)
N1 C11 C10 103.9(7)
C13 C12 C9 130.8(8)
C13 C12 Br1 118.1(7)
C9 C12 Br1 111.1(5)

loop_
_geom_bond_atom_site_label_1
_geom_bond_atom_site_label_2
_geom_bond_distance
Br1 C12 1.937(8)
S1 O1 1.425(6)
S1 O2 1.442(6)
S1 N1 1.620(6)
S1 C5 1.750(8)
O3 C10 1.420(11)
N1 C8 1.476(9)
N1 C11 1.488(12)
C1 C2 1.505(17)
C2 C3 1.376(17)
C2 C7 1.387(17)
C3 C4 1.390(13)
C4 C5 1.374(12)
C5 C6 1.383(13)
C6 C7 1.384(13)
C8 C9 1.546(11)
C9 C12 1.504(9)
C9 C10 1.522(11)
C10 C11 1.531(10)
C12 C13 1.271(13)
